data_7006993
loop_
_publ_author_name
'Ziessel, Raymond'
'Bonardi, Laure'
'Ulrich, Gilles'

_publ_section_title
;
 Boron dipyrromethene dyes: a rational avenue for sensing and light
 emitting devices.
;
_journal_issue 23
_journal_name_full 'Dalton transactions (Cambridge, England : 2003)'
_journal_page_first 2913
_journal_page_last 2918
_journal_paper_doi 10.1039/b516222j
_journal_year 2006
_chemical_formula_moiety 'C23 H25 B F2 N4 O4'
_chemical_formula_sum 'C23 H25 B F2 N4 O4'
_chemical_formula_weight 470.28
_chemical_name_systematic
;
?
;
_space_group_IT_number 61
_symmetry_cell_setting orthorhombic
_symmetry_space_group_name_Hall '-P 2ac 2ab'
_symmetry_space_group_name_H-M 'P b c a'
_atom_sites_solution_hydrogens difmap
_atom_sites_solution_primary direct
_atom_sites_solution_secondary difmap
_audit_creation_method SHELXL-97
_cell_angle_alpha 90.00
_cell_angle_beta 90.00
_cell_angle_gamma 90.00
_cell_formula_units_Z 8
_cell_length_a 13.345(3)
_cell_length_b 8.431(4)
_cell_length_c 41.094(4)
_cell_measurement_reflns_used 25
_cell_measurement_temperature 293(2)
_cell_measurement_theta_max 19.0
_cell_measurement_theta_min 11.7
_cell_volume 4624(2)
_computing_cell_refinement 'CAD4 Express (Enraf Nonius, 1994)'
_computing_data_collection 'CAD4 Express (Enraf Nonius, 1994)'
_computing_data_reduction 'XCAD4 (Harms & Wocadlo, 1995)'
_computing_molecular_graphics 'PLATON (Spek, 1980-2004)'
_computing_publication_material 'SHELXL-97 (Sheldrick, 1997)'
_computing_structure_refinement 'SHELXL-97 (Sheldrick, 1997)'
_computing_structure_solution 'SHELXS-97 (Sheldrick, 1990)'
_diffrn_ambient_temperature 293(2)
_diffrn_detector 'scintillation LiI'
_diffrn_detector_dtime 1.195
_diffrn_measured_fraction_theta_full .996
_diffrn_measured_fraction_theta_max .996
_diffrn_measurement_device '\k-geometry diffractometer'
_diffrn_measurement_device_type 'Enraf Nonius CAD4'
_diffrn_measurement_method 'non-profiled omega/2theta scans'
_diffrn_orient_matrix_type
;
x-axis points to radiation source
the matrix is specified in reciprocal space
;
_diffrn_orient_matrix_UB_11 0.015427
_diffrn_orient_matrix_UB_12 0.033979
_diffrn_orient_matrix_UB_13 -0.021401
_diffrn_orient_matrix_UB_21 0.011558
_diffrn_orient_matrix_UB_22 0.065847
_diffrn_orient_matrix_UB_23 0.011373
_diffrn_orient_matrix_UB_31 0.117057
_diffrn_orient_matrix_UB_32 -0.011000
_diffrn_orient_matrix_UB_33 0.001724
_diffrn_radiation_monochromator graphite
_diffrn_radiation_probe x-ray
_diffrn_radiation_type Cuk\a
_diffrn_radiation_wavelength 1.54180
_diffrn_reflns_av_R_equivalents 0.0556
_diffrn_reflns_av_sigmaI/netI 0.0437
_diffrn_reflns_limit_h_max 3
_diffrn_reflns_limit_h_min -15
_diffrn_reflns_limit_k_max 10
_diffrn_reflns_limit_k_min -3
_diffrn_reflns_limit_l_max 49
_diffrn_reflns_limit_l_min -2
_diffrn_reflns_number 7816
_diffrn_reflns_theta_full 67.15
_diffrn_reflns_theta_max 67.15
_diffrn_reflns_theta_min 2.15
_diffrn_source 'Enraf Nonius FR590'
_diffrn_standards_decay_% 2
_diffrn_standards_interval_time 60
_diffrn_standards_number 3
_exptl_absorpt_coefficient_mu 0.870
_exptl_absorpt_correction_type none
_exptl_crystal_colour red
_exptl_crystal_density_diffrn 1.351
_exptl_crystal_density_method 'not measured'
_exptl_crystal_description plate
_exptl_crystal_F_000 1968
_exptl_crystal_size_max 0.30
_exptl_crystal_size_mid 0.15
_exptl_crystal_size_min 0.05
_refine_diff_density_max .228
_refine_diff_density_min -.277
_refine_diff_density_rms .047
_refine_ls_extinction_method none
_refine_ls_goodness_of_fit_ref 1.035
_refine_ls_hydrogen_treatment constr
_refine_ls_matrix_type full
_refine_ls_number_parameters 312
_refine_ls_number_reflns 4109
_refine_ls_number_restraints 0
_refine_ls_restrained_S_all 1.035
_refine_ls_R_factor_all 0.0760
_refine_ls_R_factor_gt 0.0510
_refine_ls_shift/su_max 0.001
_refine_ls_shift/su_mean 0.000
_refine_ls_structure_factor_coef Fsqd
_refine_ls_weighting_details 'calc w=1/[\s^2^(Fo^2^)+(0.0814P)^2^+0.9651P] where P=(Fo^2^+2Fc^2^)/3'
_refine_ls_weighting_scheme calc
_refine_ls_wR_factor_gt 0.1363
_refine_ls_wR_factor_ref 0.1529
_reflns_number_gt 2958
_reflns_number_total 4109
_reflns_threshold_expression >2sigma(I)
_cod_data_source_file b516222j.txt
_cod_data_source_block lb128
_cod_database_code 7006993
_diffrn_standards_decay_corr_max 1.028
_diffrn_standards_decay_corr_min 0.976

loop_
_symmetry_equiv_pos_as_xyz
'x, y, z'
'-x+1/2, -y, z+1/2'
'x+1/2, -y+1/2, -z'
'-x, y+1/2, -z+1/2'
'-x, -y, -z'
'x-1/2, y, -z-1/2'
'-x-1/2, y-1/2, z'
'x, -y-1/2, z-1/2'

loop_
_atom_site_label
_atom_site_type_symbol
_atom_site_fract_x
_atom_site_fract_y
_atom_site_fract_z
_atom_site_U_iso_or_equiv
_atom_site_adp_type
_atom_site_occupancy
_atom_site_symmetry_multiplicity
_atom_site_calc_flag
_atom_site_refinement_flags
_atom_site_disorder_assembly
_atom_site_disorder_group
B B 0.4569(2) 0.6551(3) 0.05922(6) 0.0491(6) Uani 1 1 d . . .
F1 F 0.42637(13) 0.7631(2) 0.03589(3) 0.0827(5) Uani 1 1 d . . .
F2 F 0.45360(11) 0.50279(19) 0.04661(4) 0.0769(5) Uani 1 1 d . . .
O3 O 0.6929(2) 0.4163(4) 0.21712(7) 0.1136(9) Uani 1 1 d . . .
O4 O 0.6560(2) 0.5403(4) 0.26124(6) 0.1255(11) Uani 1 1 d . . .
O1 O 0.58477(19) 1.1068(4) 0.24856(5) 0.1128(9) Uani 1 1 d . . .
O2 O 0.5293(2) 1.1918(3) 0.20258(7) 0.1141(9) Uani 1 1 d . . .
N1A N 0.56174(19) 1.0882(4) 0.22039(6) 0.0810(8) Uani 1 1 d . . .
N2A N 0.65724(19) 0.5277(4) 0.23182(7) 0.0871(9) Uani 1 1 d . . .
N1 N 0.56451(13) 0.6938(2) 0.07055(4) 0.0435(4) Uani 1 1 d . . .
N2 N 0.38832(13) 0.6663(2) 0.08923(4) 0.0422(4) Uani 1 1 d . . .
C1 C 0.59312(15) 0.7232(2) 0.10271(5) 0.0406(5) Uani 1 1 d . . .
C2 C 0.69827(17) 0.7541(3) 0.10283(5) 0.0471(5) Uani 1 1 d . . .
C10 C 0.76470(19) 0.7966(4) 0.13092(6) 0.0641(7) Uani 1 1 d . . .
H10A H 0.8271 0.8374 0.1229 0.077 Uiso 1 1 calc R . .
H10B H 0.7771 0.7038 0.1439 0.077 Uiso 1 1 calc R . .
H10C H 0.7324 0.8758 0.1440 0.077 Uiso 1 1 calc R . .
C3 C 0.73061(18) 0.7438(3) 0.07089(6) 0.0516(6) Uani 1 1 d . . .
C11 C 0.8346(2) 0.7722(3) 0.05796(7) 0.0652(7) Uani 1 1 d . . .
H11A H 0.8673 0.8508 0.0715 0.075 Uiso 1 1 calc R . .
H11B H 0.8294 0.8159 0.0362 0.075 Uiso 1 1 calc R . .
C12 C 0.8996(2) 0.6259(4) 0.05671(11) 0.1040(12) Uani 1 1 d . . .
H12A H 0.9657 0.6546 0.0496 0.125 Uiso 1 1 calc R . .
H12B H 0.8712 0.5509 0.0418 0.125 Uiso 1 1 calc R . .
H12C H 0.9034 0.5793 0.0780 0.125 Uiso 1 1 calc R . .
C4 C 0.64672(18) 0.7058(3) 0.05161(5) 0.0508(5) Uani 1 1 d . . .
C1B C 0.6427(2) 0.6847(4) 0.01590(6) 0.0730(8) Uani 1 1 d . . .
H1BA H 0.6050 0.5909 0.0108 0.088 Uiso 1 1 calc R . .
H1BB H 0.7095 0.6743 0.0075 0.088 Uiso 1 1 calc R . .
H1BC H 0.6109 0.7752 0.0062 0.088 Uiso 1 1 calc R . .
C9 C 0.52083(15) 0.7221(2) 0.12727(4) 0.0382(4) Uani 1 1 d . . .
C8 C 0.41959(16) 0.6953(2) 0.12116(4) 0.0389(5) Uani 1 1 d . . .
C7 C 0.33361(16) 0.6870(2) 0.14167(5) 0.0432(5) Uani 1 1 d . . .
C13 C 0.32706(19) 0.7066(4) 0.17778(6) 0.0633(7) Uani 1 1 d . . .
H13A H 0.2604 0.6818 0.1849 0.076 Uiso 1 1 calc R . .
H13B H 0.3428 0.8142 0.1835 0.076 Uiso 1 1 calc R . .
H13C H 0.3738 0.6363 0.1881 0.076 Uiso 1 1 calc R . .
C6 C 0.25278(17) 0.6526(3) 0.12181(5) 0.0460(5) Uani 1 1 d . . .
C14 C 0.14548(17) 0.6308(3) 0.13172(6) 0.0556(6) Uani 1 1 d . . .
H14A H 0.1434 0.5945 0.1541 0.064 Uiso 1 1 calc R . .
H14B H 0.1157 0.5488 0.1183 0.064 Uiso 1 1 calc R . .
C15 C 0.0838(2) 0.7793(3) 0.12877(9) 0.0819(9) Uani 1 1 d . . .
H15A H 0.0856 0.8164 0.1067 0.098 Uiso 1 1 calc R . .
H15B H 0.1105 0.8595 0.1429 0.098 Uiso 1 1 calc R . .
H15C H 0.0157 0.7570 0.1348 0.098 Uiso 1 1 calc R . .
C5 C 0.28854(16) 0.6394(3) 0.08975(5) 0.0469(5) Uani 1 1 d . . .
C1C C 0.2298(2) 0.6009(4) 0.06003(6) 0.0698(7) Uani 1 1 d . . .
H1CA H 0.2745 0.5899 0.0419 0.084 Uiso 1 1 calc R . .
H1CB H 0.1829 0.6847 0.0558 0.084 Uiso 1 1 calc R . .
H1CC H 0.1942 0.5033 0.0633 0.084 Uiso 1 1 calc R . .
C1A C 0.55269(15) 0.7509(3) 0.16156(5) 0.0429(5) Uani 1 1 d . . .
C2A C 0.54531(16) 0.9022(3) 0.17469(5) 0.0482(5) Uani 1 1 d . . .
H2A H 0.5234 0.9864 0.1619 0.055 Uiso 1 1 calc R . .
C3A C 0.57086(18) 0.9263(3) 0.20687(5) 0.0580(6) Uani 1 1 d . . .
C4A C 0.60517(18) 0.8061(4) 0.22646(6) 0.0651(8) Uani 1 1 d . . .
H4A H 0.6207 0.8234 0.2482 0.075 Uiso 1 1 calc R . .
C5A C 0.61550(18) 0.6587(4) 0.21238(6) 0.0600(7) Uani 1 1 d . . .
C6A C 0.58949(16) 0.6281(3) 0.18057(5) 0.0521(6) Uani 1 1 d . . .
H6A H 0.5965 0.5267 0.1720 0.060 Uiso 1 1 calc R . .

loop_
_atom_site_aniso_label
_atom_site_aniso_U_11
_atom_site_aniso_U_22
_atom_site_aniso_U_33
_atom_site_aniso_U_23
_atom_site_aniso_U_13
_atom_site_aniso_U_12
B 0.0574(15) 0.0522(15) 0.0376(11) -0.0048(11) -0.0077(11) 0.0000(12)
F1 0.0817(10) 0.1165(14) 0.0500(7) 0.0308(8) -0.0071(7) 0.0128(10)
F2 0.0737(9) 0.0791(11) 0.0777(10) -0.0441(8) -0.0047(8) -0.0082(8)
O3 0.0946(17) 0.130(2) 0.116(2) 0.0469(18) -0.0047(15) 0.0442(17)
O4 0.123(2) 0.188(3) 0.0657(13) 0.0518(16) -0.0280(13) 0.006(2)
O1 0.1163(19) 0.152(2) 0.0697(13) -0.0631(15) -0.0162(13) 0.0032(17)
O2 0.156(3) 0.0856(17) 0.1005(17) -0.0427(15) -0.0314(18) 0.0164(17)
N1A 0.0785(16) 0.103(2) 0.0613(14) -0.0426(15) -0.0089(12) 0.0001(16)
N2A 0.0575(14) 0.132(3) 0.0716(17) 0.0420(17) -0.0143(12) 0.0041(16)
N1 0.0546(10) 0.0398(9) 0.0361(8) -0.0037(7) 0.0009(8) -0.0028(8)
N2 0.0466(9) 0.0422(10) 0.0377(9) -0.0009(7) -0.0076(7) -0.0013(8)
C1 0.0470(11) 0.0391(11) 0.0356(9) -0.0023(8) -0.0013(9) 0.0001(9)
C2 0.0487(12) 0.0409(11) 0.0519(12) -0.0027(9) 0.0005(10) -0.0030(10)
C10 0.0492(13) 0.0757(18) 0.0674(15) -0.0111(14) -0.0051(12) -0.0091(13)
C3 0.0568(13) 0.0417(12) 0.0562(12) -0.0012(10) 0.0088(11) -0.0057(11)
C11 0.0637(15) 0.0545(15) 0.0774(17) -0.0004(13) 0.0194(13) -0.0109(13)
C12 0.0716(19) 0.077(2) 0.163(4) -0.007(2) 0.045(2) 0.0024(17)
C4 0.0635(14) 0.0436(12) 0.0453(11) -0.0002(10) 0.0092(11) -0.0039(11)
C1B 0.0865(19) 0.086(2) 0.0461(13) -0.0027(13) 0.0145(13) -0.0079(16)
C9 0.0435(11) 0.0340(10) 0.0371(9) -0.0015(8) -0.0038(8) 0.0018(9)
C8 0.0471(11) 0.0345(10) 0.0350(9) 0.0000(8) -0.0038(8) 0.0008(9)
C7 0.0458(11) 0.0404(11) 0.0435(10) 0.0040(9) -0.0012(9) -0.0016(9)
C13 0.0554(14) 0.0856(19) 0.0490(12) 0.0005(13) 0.0086(11) -0.0074(14)
C6 0.0445(11) 0.0372(11) 0.0563(12) 0.0057(9) -0.0048(10) -0.0008(9)
C14 0.0469(12) 0.0479(13) 0.0721(15) 0.0084(11) -0.0047(11) -0.0073(10)
C15 0.0544(15) 0.0607(17) 0.130(3) 0.0164(18) 0.0097(16) 0.0057(14)
C5 0.0487(12) 0.0407(12) 0.0514(12) 0.0039(9) -0.0125(10) -0.0044(9)
C1C 0.0640(15) 0.083(2) 0.0627(15) -0.0049(14) -0.0226(13) -0.0102(15)
C1A 0.0393(10) 0.0535(13) 0.0358(9) -0.0032(9) -0.0028(8) -0.0002(9)
C2A 0.0458(11) 0.0573(13) 0.0415(10) -0.0096(10) -0.0034(9) 0.0008(10)
C3A 0.0510(13) 0.0804(17) 0.0426(11) -0.0178(12) -0.0028(10) -0.0013(13)
C4A 0.0516(13) 0.108(2) 0.0353(11) -0.0038(13) -0.0041(10) -0.0102(14)
C5A 0.0428(12) 0.090(2) 0.0470(12) 0.0168(13) -0.0065(10) 0.0010(13)
C6A 0.0455(12) 0.0636(14) 0.0472(11) 0.0071(11) -0.0041(10) 0.0031(11)

loop_
_atom_type_symbol
_atom_type_description
_atom_type_scat_dispersion_real
_atom_type_scat_dispersion_imag
_atom_type_scat_source
C C .0181 .0091 'International Tables Vol C Tables 4.2.6.8 and 6.1.1.4'
H H .0000 .0000 'International Tables Vol C Tables 4.2.6.8 and 6.1.1.4'
B B .0090 .0039 'International Tables Vol C Tables 4.2.6.8 and 6.1.1.4'
F F .0727 .0534 'International Tables Vol C Tables 4.2.6.8 and 6.1.1.4'
N N .0311 .0180 'International Tables Vol C Tables 4.2.6.8 and 6.1.1.4'
O O .0492 .0322 'International Tables Vol C Tables 4.2.6.8 and 6.1.1.4'

loop_
_geom_angle_atom_site_label_1
_geom_angle_atom_site_label_2
_geom_angle_atom_site_label_3
_geom_angle
_geom_angle_site_symmetry_1
_geom_angle_site_symmetry_3
_geom_angle_publ_flag
F1 B F2 109.98(19) . . ?
F1 B N2 109.9(2) . . ?
F2 B N2 109.8(2) . . ?
F1 B N1 110.1(2) . . ?
F2 B N1 109.7(2) . . ?
N2 B N1 107.36(16) . . ?
O1 N1A O2 124.9(3) . . ?
O1 N1A C3A 117.3(3) . . ?
O2 N1A C3A 117.7(2) . . ?
O4 N2A O3 124.6(3) . . ?
O4 N2A C5A 118.0(3) . . ?
O3 N2A C5A 117.3(3) . . ?
C4 N1 C1 108.06(18) . . ?
C4 N1 B 126.75(17) . . ?
C1 N1 B 125.19(17) . . ?
C5 N2 C8 107.99(17) . . ?
C5 N2 B 126.04(17) . . ?
C8 N2 B 125.83(18) . . ?
C9 C1 N1 119.57(18) . . ?
C9 C1 C2 132.70(19) . . ?
N1 C1 C2 107.70(17) . . ?
C3 C2 C1 106.98(19) . . ?
C3 C2 C10 124.1(2) . . ?
C1 C2 C10 128.9(2) . . ?
C2 C10 H10A 109.5 . . ?
C2 C10 H10B 109.5 . . ?
H10A C10 H10B 109.5 . . ?
C2 C10 H10C 109.5 . . ?
H10A C10 H10C 109.5 . . ?
H10B C10 H10C 109.5 . . ?
C2 C3 C4 107.4(2) . . ?
C2 C3 C11 127.7(2) . . ?
C4 C3 C11 124.8(2) . . ?
C3 C11 C12 114.4(2) . . ?
C3 C11 H11A 108.7 . . ?
C12 C11 H11A 108.7 . . ?
C3 C11 H11B 108.7 . . ?
C12 C11 H11B 108.7 . . ?
H11A C11 H11B 107.6 . . ?
C11 C12 H12A 109.5 . . ?
C11 C12 H12B 109.5 . . ?
H12A C12 H12B 109.5 . . ?
C11 C12 H12C 109.5 . . ?
H12A C12 H12C 109.5 . . ?
H12B C12 H12C 109.5 . . ?
N1 C4 C3 109.82(19) . . ?
N1 C4 C1B 122.2(2) . . ?
C3 C4 C1B 127.9(2) . . ?
C4 C1B H1BA 109.5 . . ?
C4 C1B H1BB 109.5 . . ?
H1BA C1B H1BB 109.5 . . ?
C4 C1B H1BC 109.5 . . ?
H1BA C1B H1BC 109.5 . . ?
H1BB C1B H1BC 109.5 . . ?
C8 C9 C1 122.75(18) . . ?
C8 C9 C1A 118.25(18) . . ?
C1 C9 C1A 119.00(18) . . ?
C9 C8 N2 119.15(18) . . ?
C9 C8 C7 133.01(18) . . ?
N2 C8 C7 107.82(17) . . ?
C6 C7 C8 106.79(18) . . ?
C6 C7 C13 124.3(2) . . ?
C8 C7 C13 128.93(19) . . ?
C7 C13 H13A 109.5 . . ?
C7 C13 H13B 109.5 . . ?
H13A C13 H13B 109.5 . . ?
C7 C13 H13C 109.5 . . ?
H13A C13 H13C 109.5 . . ?
H13B C13 H13C 109.5 . . ?
C7 C6 C5 107.75(19) . . ?
C7 C6 C14 127.6(2) . . ?
C5 C6 C14 124.7(2) . . ?
C6 C14 C15 113.5(2) . . ?
C6 C14 H14A 108.9 . . ?
C15 C14 H14A 108.9 . . ?
C6 C14 H14B 108.9 . . ?
C15 C14 H14B 108.9 . . ?
H14A C14 H14B 107.7 . . ?
C14 C15 H15A 109.5 . . ?
C14 C15 H15B 109.5 . . ?
H15A C15 H15B 109.5 . . ?
C14 C15 H15C 109.5 . . ?
H15A C15 H15C 109.5 . . ?
H15B C15 H15C 109.5 . . ?
N2 C5 C6 109.64(18) . . ?
N2 C5 C1C 122.9(2) . . ?
C6 C5 C1C 127.5(2) . . ?
C5 C1C H1CA 109.5 . . ?
C5 C1C H1CB 109.5 . . ?
H1CA C1C H1CB 109.5 . . ?
C5 C1C H1CC 109.5 . . ?
H1CA C1C H1CC 109.5 . . ?
H1CB C1C H1CC 109.5 . . ?
C6A C1A C2A 119.45(19) . . ?
C6A C1A C9 120.8(2) . . ?
C2A C1A C9 119.77(19) . . ?
C3A C2A C1A 119.3(2) . . ?
C3A C2A H2A 120.3 . . ?
C1A C2A H2A 120.3 . . ?
C4A C3A C2A 122.4(2) . . ?
C4A C3A N1A 119.2(2) . . ?
C2A C3A N1A 118.4(2) . . ?
C3A C4A C5A 116.9(2) . . ?
C3A C4A H4A 121.5 . . ?
C5A C4A H4A 121.5 . . ?
C6A C5A C4A 122.9(2) . . ?
C6A C5A N2A 118.0(3) . . ?
C4A C5A N2A 119.1(2) . . ?
C5A C6A C1A 119.0(2) . . ?
C5A C6A H6A 120.5 . . ?
C1A C6A H6A 120.5 . . ?

loop_
_geom_bond_atom_site_label_1
_geom_bond_atom_site_label_2
_geom_bond_distance
_geom_bond_site_symmetry_2
_geom_bond_publ_flag
B F1 1.384(3) . ?
B F2 1.385(3) . ?
B N2 1.539(3) . ?
B N1 1.545(3) . ?
O3 N2A 1.214(4) . ?
O4 N2A 1.214(3) . ?
O1 N1A 1.208(3) . ?
O2 N1A 1.219(4) . ?
N1A C3A 1.479(4) . ?
N2A C5A 1.472(4) . ?
N1 C4 1.349(3) . ?
N1 C1 1.398(2) . ?
N2 C5 1.351(3) . ?
N2 C8 1.398(2) . ?
C1 C9 1.396(3) . ?
C1 C2 1.427(3) . ?
C2 C3 1.384(3) . ?
C2 C10 1.499(3) . ?
C10 H10A 0.9600 . ?
C10 H10B 0.9600 . ?
C10 H10C 0.9600 . ?
C3 C4 1.408(3) . ?
C3 C11 1.505(3) . ?
C11 C12 1.509(4) . ?
C11 H11A 0.9700 . ?
C11 H11B 0.9700 . ?
C12 H12A 0.9600 . ?
C12 H12B 0.9600 . ?
C12 H12C 0.9600 . ?
C4 C1B 1.479(3) . ?
C1B H1BA 0.9600 . ?
C1B H1BB 0.9600 . ?
C1B H1BC 0.9600 . ?
C9 C8 1.393(3) . ?
C9 C1A 1.491(3) . ?
C8 C7 1.425(3) . ?
C7 C6 1.384(3) . ?
C7 C13 1.495(3) . ?
C13 H13A 0.9600 . ?
C13 H13B 0.9600 . ?
C13 H13C 0.9600 . ?
C6 C5 1.406(3) . ?
C6 C14 1.500(3) . ?
C14 C15 1.504(4) . ?
C14 H14A 0.9700 . ?
C14 H14B 0.9700 . ?
C15 H15A 0.9600 . ?
C15 H15B 0.9600 . ?
C15 H15C 0.9600 . ?
C5 C1C 1.487(3) . ?
C1C H1CA 0.9600 . ?
C1C H1CB 0.9600 . ?
C1C H1CC 0.9600 . ?
C1A C6A 1.387(3) . ?
C1A C2A 1.389(3) . ?
C2A C3A 1.381(3) . ?
C2A H2A 0.9300 . ?
C3A C4A 1.373(4) . ?
C4A C5A 1.378(4) . ?
C4A H4A 0.9300 . ?
C5A C6A 1.377(3) . ?
C6A H6A 0.9300 . ?

loop_
_geom_torsion_atom_site_label_1
_geom_torsion_atom_site_label_2
_geom_torsion_atom_site_label_3
_geom_torsion_atom_site_label_4
_geom_torsion
_geom_torsion_site_symmetry_1
_geom_torsion_site_symmetry_2
_geom_torsion_site_symmetry_3
_geom_torsion_site_symmetry_4
_geom_torsion_publ_flag
F1 B N1 C4 -56.5(3) . . . . ?
F2 B N1 C4 64.7(3) . . . . ?
N2 B N1 C4 -176.08(19) . . . . ?
F1 B N1 C1 123.3(2) . . . . ?
F2 B N1 C1 -115.6(2) . . . . ?
N2 B N1 C1 3.7(3) . . . . ?
F1 B N2 C5 61.0(3) . . . . ?
F2 B N2 C5 -60.1(3) . . . . ?
N1 B N2 C5 -179.31(19) . . . . ?
F1 B N2 C8 -123.8(2) . . . . ?
F2 B N2 C8 115.2(2) . . . . ?
N1 B N2 C8 -4.1(3) . . . . ?
C4 N1 C1 C9 178.34(19) . . . . ?
B N1 C1 C9 -1.5(3) . . . . ?
C4 N1 C1 C2 -0.1(2) . . . . ?
B N1 C1 C2 -179.9(2) . . . . ?
C9 C1 C2 C3 -177.8(2) . . . . ?
N1 C1 C2 C3 0.4(2) . . . . ?
C9 C1 C2 C10 -0.1(4) . . . . ?
N1 C1 C2 C10 178.1(2) . . . . ?
C1 C2 C3 C4 -0.5(3) . . . . ?
C10 C2 C3 C4 -178.4(2) . . . . ?
C1 C2 C3 C11 177.7(2) . . . . ?
C10 C2 C3 C11 -0.2(4) . . . . ?
C2 C3 C11 C12 90.8(3) . . . . ?
C4 C3 C11 C12 -91.3(4) . . . . ?
C1 N1 C4 C3 -0.2(2) . . . . ?
B N1 C4 C3 179.6(2) . . . . ?
C1 N1 C4 C1B -178.7(2) . . . . ?
B N1 C4 C1B 1.1(4) . . . . ?
C2 C3 C4 N1 0.5(3) . . . . ?
C11 C3 C4 N1 -177.8(2) . . . . ?
C2 C3 C4 C1B 178.9(3) . . . . ?
C11 C3 C4 C1B 0.6(4) . . . . ?
N1 C1 C9 C8 -1.1(3) . . . . ?
C2 C1 C9 C8 176.9(2) . . . . ?
N1 C1 C9 C1A 178.95(18) . . . . ?
C2 C1 C9 C1A -3.0(4) . . . . ?
C1 C9 C8 N2 0.8(3) . . . . ?
C1A C9 C8 N2 -179.31(18) . . . . ?
C1 C9 C8 C7 179.3(2) . . . . ?
C1A C9 C8 C7 -0.8(3) . . . . ?
C5 N2 C8 C9 178.16(19) . . . . ?
B N2 C8 C9 2.2(3) . . . . ?
C5 N2 C8 C7 -0.7(2) . . . . ?
B N2 C8 C7 -176.7(2) . . . . ?
C9 C8 C7 C6 -178.3(2) . . . . ?
N2 C8 C7 C6 0.3(2) . . . . ?
C9 C8 C7 C13 0.3(4) . . . . ?
N2 C8 C7 C13 178.9(2) . . . . ?
C8 C7 C6 C5 0.2(2) . . . . ?
C13 C7 C6 C5 -178.5(2) . . . . ?
C8 C7 C6 C14 179.7(2) . . . . ?
C13 C7 C6 C14 1.0(4) . . . . ?
C7 C6 C14 C15 94.5(3) . . . . ?
C5 C6 C14 C15 -86.1(3) . . . . ?
C8 N2 C5 C6 0.8(2) . . . . ?
B N2 C5 C6 176.8(2) . . . . ?
C8 N2 C5 C1C -178.7(2) . . . . ?
B N2 C5 C1C -2.8(4) . . . . ?
C7 C6 C5 N2 -0.6(3) . . . . ?
C14 C6 C5 N2 179.8(2) . . . . ?
C7 C6 C5 C1C 178.9(2) . . . . ?
C14 C6 C5 C1C -0.7(4) . . . . ?
C8 C9 C1A C6A 96.2(2) . . . . ?
C1 C9 C1A C6A -83.9(3) . . . . ?
C8 C9 C1A C2A -83.6(3) . . . . ?
C1 C9 C1A C2A 96.3(2) . . . . ?
C6A C1A C2A C3A -2.7(3) . . . . ?
C9 C1A C2A C3A 177.2(2) . . . . ?
C1A C2A C3A C4A 1.1(4) . . . . ?
C1A C2A C3A N1A -179.6(2) . . . . ?
O1 N1A C3A C4A -0.4(4) . . . . ?
O2 N1A C3A C4A -178.7(3) . . . . ?
O1 N1A C3A C2A -179.8(2) . . . . ?
O2 N1A C3A C2A 2.0(4) . . . . ?
C2A C3A C4A C5A 1.4(4) . . . . ?
N1A C3A C4A C5A -177.9(2) . . . . ?
C3A C4A C5A C6A -2.5(4) . . . . ?
C3A C4A C5A N2A 176.7(2) . . . . ?
O4 N2A C5A C6A -161.2(3) . . . . ?
O3 N2A C5A C6A 20.6(4) . . . . ?
O4 N2A C5A C4A 19.5(4) . . . . ?
O3 N2A C5A C4A -158.6(3) . . . . ?
C4A C5A C6A C1A 1.0(4) . . . . ?
N2A C5A C6A C1A -178.2(2) . . . . ?
C2A C1A C6A C5A 1.6(3) . . . . ?
C9 C1A C6A C5A -178.2(2) . . . . ?
